data_4067354
loop_
_publ_author_name
'Langer, Jens'
'G\"orls, Helmar'
'Westerhausen, Matthias'

_publ_section_title
;
 Stability and Reactivity of Phenylstrontium Compounds in Solution
;
_journal_issue 9
_journal_name_full Organometallics
_journal_page_first 2034
_journal_paper_doi 10.1021/om900888g
_journal_volume 29
_journal_year 2010
_chemical_formula_moiety 'C18 H37 Ca I N4'
_chemical_formula_sum 'C18 H37 Ca I N4'
_chemical_formula_weight 476.50
_chemical_name_systematic
; 
 ? 
;
_space_group_IT_number 36
_symmetry_cell_setting orthorhombic
_symmetry_space_group_name_Hall 'C 2c -2'
_symmetry_space_group_name_H-M 'C m c 21'
_atom_sites_solution_hydrogens geom
_atom_sites_solution_primary direct
_atom_sites_solution_secondary difmap
_audit_creation_method SHELXL-97
_cell_angle_alpha 90.00
_cell_angle_beta 90.00
_cell_angle_gamma 90.00
_cell_formula_units_Z 4
_cell_length_a 13.2520(5)
_cell_length_b 11.3612(7)
_cell_length_c 15.6074(9)
_cell_measurement_reflns_used 7850
_cell_measurement_temperature 183(2)
_cell_measurement_theta_max 27.51
_cell_measurement_theta_min 2.36
_cell_volume 2349.8(2)
_computing_cell_refinement DENZO
_computing_data_collection COLLECT
_computing_data_reduction DENZO
_computing_molecular_graphics SHELXTL/PC
_computing_publication_material SHELXL-97
_computing_structure_refinement 'SHELXL-97 (Sheldrick, 1997)'
_computing_structure_solution 'SHELXS-97 (Sheldrick, 1990)'
_diffrn_ambient_temperature 183(2)
_diffrn_measured_fraction_theta_full 0.999
_diffrn_measured_fraction_theta_max 0.999
_diffrn_measurement_device_type KappaCCD
_diffrn_measurement_method 'phi- + omega-scan'
_diffrn_radiation_monochromator graphite
_diffrn_radiation_source 'fine-focus sealed tube'
_diffrn_radiation_type MoK\a
_diffrn_radiation_wavelength 0.71073
_diffrn_reflns_av_R_equivalents 0.0518
_diffrn_reflns_av_sigmaI/netI 0.0546
_diffrn_reflns_limit_h_max 17
_diffrn_reflns_limit_h_min -14
_diffrn_reflns_limit_k_max 13
_diffrn_reflns_limit_k_min -14
_diffrn_reflns_limit_l_max 20
_diffrn_reflns_limit_l_min -16
_diffrn_reflns_number 7850
_diffrn_reflns_theta_full 27.51
_diffrn_reflns_theta_max 27.51
_diffrn_reflns_theta_min 2.36
_exptl_absorpt_coefficient_mu 1.588
_exptl_absorpt_correction_type none
_exptl_crystal_colour colourless
_exptl_crystal_density_diffrn 1.347
_exptl_crystal_density_method 'not measured'
_exptl_crystal_description prism
_exptl_crystal_F_000 984
_exptl_crystal_size_max 0.05
_exptl_crystal_size_mid 0.05
_exptl_crystal_size_min 0.05
_refine_diff_density_max 0.506
_refine_diff_density_min -0.550
_refine_diff_density_rms 0.097
_refine_ls_abs_structure_details 'Flack H D (1983), Acta Cryst. A39, 876-881'
_refine_ls_abs_structure_Flack -0.04(3)
_refine_ls_extinction_method none
_refine_ls_goodness_of_fit_ref 1.014
_refine_ls_hydrogen_treatment constr
_refine_ls_matrix_type full
_refine_ls_number_parameters 121
_refine_ls_number_reflns 2559
_refine_ls_number_restraints 1
_refine_ls_restrained_S_all 1.014
_refine_ls_R_factor_all 0.0524
_refine_ls_R_factor_gt 0.0359
_refine_ls_shift/su_max 0.008
_refine_ls_shift/su_mean 0.001
_refine_ls_structure_factor_coef Fsqd
_refine_ls_weighting_details 'calc w=1/[\s^2^(Fo^2^)+(0.0408P)^2^+0.0000P] where P=(Fo^2^+2Fc^2^)/3'
_refine_ls_weighting_scheme calc
_refine_ls_wR_factor_gt 0.0744
_refine_ls_wR_factor_ref 0.0807
_reflns_number_gt 2120
_reflns_number_total 2559
_reflns_threshold_expression >2sigma(I)
_cod_data_source_file om900888g_si_001.cif
_cod_data_source_block FO3720
_cod_depositor_comments
;
The following automatic conversions were performed:

'_exptl_absorpt_correction_type' value 'NONE' changed to 'none'
according to /home/saulius/struct/CIF-dictionaries/cif_core.dic
dictionary named 'cif_core.dic' version 2.4.1 from 2010-06-29.

Automatic conversion script
Id: cif_fix_values 1715 2011-07-08 13:25:40Z adriana 
;
_cod_database_code 4067354

loop_
_symmetry_equiv_pos_as_xyz
'x, y, z'
'-x, -y, z+1/2'
'x, -y, z+1/2'
'-x, y, z'
'x+1/2, y+1/2, z'
'-x+1/2, -y+1/2, z+1/2'
'x+1/2, -y+1/2, z+1/2'
'-x+1/2, y+1/2, z'

loop_
_atom_site_label
_atom_site_type_symbol
_atom_site_fract_x
_atom_site_fract_y
_atom_site_fract_z
_atom_site_U_iso_or_equiv
_atom_site_adp_type
_atom_site_occupancy
_atom_site_symmetry_multiplicity
_atom_site_calc_flag
_atom_site_refinement_flags
_atom_site_disorder_assembly
_atom_site_disorder_group
Ca1 Ca 0.0000 -0.83287(10) -0.04815(7) 0.0271(2) Uani 1 2 d S . .
I1 I 0.0000 -1.09138(3) -0.14479(3) 0.04455(13) Uani 1 2 d S A .
N1 N -0.1601(2) -0.7926(3) -0.1386(4) 0.0414(8) Uani 1 1 d . A .
N2 N -0.1497(3) -0.9081(4) 0.0411(3) 0.0488(10) Uani 1 1 d . A .
C1 C 0.0000 -0.6204(6) 0.0233(5) 0.0406(16) Uani 1 2 d S A .
C2 C 0.0000 -0.6062(10) 0.1051(10) 0.067(4) Uani 1 2 d S . .
H2A H 0.0000 -0.6769 0.1376 0.081 Uiso 1 2 calc SR A .
C3 C 0.0000 -0.5043(15) 0.1528(9) 0.102(4) Uani 1 2 d S A .
H3A H 0.0000 -0.5045 0.2137 0.122 Uiso 1 2 calc SR . .
C4 C 0.0000 -0.3959(14) 0.1028(14) 0.096(6) Uani 1 2 d S . .
H4A H 0.0000 -0.3210 0.1298 0.115 Uiso 1 2 calc SR A .
C5 C 0.0000 -0.4063(8) 0.0172(9) 0.074(3) Uani 1 2 d S A .
H5A H 0.0000 -0.3369 -0.0167 0.089 Uiso 1 2 calc SR . .
C6 C 0.0000 -0.5168(6) -0.0243(6) 0.052(2) Uani 1 2 d S . .
H6A H 0.0000 -0.5204 -0.0851 0.062 Uiso 1 2 calc SR A .
C7 C -0.2427(4) -0.8240(7) -0.0775(6) 0.091(3) Uani 1 1 d . . .
H7A H -0.2971 -0.7661 -0.0881 0.109 Uiso 0.392(12) 1 calc PR A 1
H7B H -0.2690 -0.9008 -0.0974 0.109 Uiso 0.392(12) 1 calc PR A 1
H7C H -0.2560 -0.7547 -0.0407 0.109 Uiso 0.608(12) 1 calc PR A 2
H7D H -0.3047 -0.8392 -0.1111 0.109 Uiso 0.608(12) 1 calc PR A 2
C8 C -0.2372(10) -0.8316(13) -0.0070(10) 0.053(4) Uiso 0.392(12) 1 d P A 1
H8A H -0.3027 -0.8632 0.0130 0.063 Uiso 0.392(12) 1 calc PR A 1
H8B H -0.2322 -0.7504 0.0155 0.063 Uiso 0.392(12) 1 calc PR A 1
C9 C -0.1808(9) -1.0163(11) 0.0417(9) 0.044(4) Uiso 0.392(12) 1 d P A 1
H9A H -0.2389 -1.0234 0.0802 0.066 Uiso 0.392(12) 1 calc PR A 1
H9B H -0.1263 -1.0677 0.0617 0.066 Uiso 0.392(12) 1 calc PR A 1
H9C H -0.2008 -1.0394 -0.0164 0.066 Uiso 0.392(12) 1 calc PR A 1
C10 C -0.1542(12) -0.8595(14) 0.1292(10) 0.044(4) Uiso 0.392(12) 1 d P A 1
H10A H -0.2127 -0.8925 0.1592 0.065 Uiso 0.392(12) 1 calc PR A 1
H10B H -0.1606 -0.7736 0.1264 0.065 Uiso 0.392(12) 1 calc PR A 1
H10C H -0.0924 -0.8803 0.1601 0.065 Uiso 0.392(12) 1 calc PR A 1
C8A C -0.2248(6) -0.9272(7) -0.0207(5) 0.046(2) Uiso 0.608(12) 1 d P A 2
H8AA H -0.2887 -0.9475 0.0087 0.056 Uiso 0.608(12) 1 calc PR A 2
H8AB H -0.2052 -0.9955 -0.0565 0.056 Uiso 0.608(12) 1 calc PR A 2
C9A C -0.1261(7) -1.0396(8) 0.0754(6) 0.056(3) Uiso 0.608(12) 1 d P A 2
H9AA H -0.1833 -1.0679 0.1093 0.084 Uiso 0.608(12) 1 calc PR A 2
H9AB H -0.0653 -1.0382 0.1111 0.084 Uiso 0.608(12) 1 calc PR A 2
H9AC H -0.1153 -1.0921 0.0264 0.084 Uiso 0.608(12) 1 calc PR A 2
C10A C -0.1775(9) -0.8379(10) 0.1144(7) 0.050(3) Uiso 0.608(12) 1 d P A 2
H10D H -0.2347 -0.8747 0.1439 0.075 Uiso 0.608(12) 1 calc PR A 2
H10E H -0.1966 -0.7587 0.0954 0.075 Uiso 0.608(12) 1 calc PR A 2
H10F H -0.1201 -0.8325 0.1538 0.075 Uiso 0.608(12) 1 calc PR A 2
C11 C -0.1734(6) -0.8546(6) -0.2195(5) 0.094(3) Uani 1 1 d . . .
H11A H -0.2373 -0.8307 -0.2458 0.141 Uiso 1 1 calc R A .
H11B H -0.1742 -0.9396 -0.2090 0.141 Uiso 1 1 calc R . .
H11C H -0.1175 -0.8351 -0.2582 0.141 Uiso 1 1 calc R . .
C12 C -0.1692(4) -0.6661(4) -0.1568(4) 0.0519(13) Uani 1 1 d . . .
H12A H -0.2360 -0.6497 -0.1808 0.078 Uiso 1 1 calc R A .
H12B H -0.1172 -0.6428 -0.1981 0.078 Uiso 1 1 calc R . .
H12C H -0.1603 -0.6214 -0.1036 0.078 Uiso 1 1 calc R . .

loop_
_atom_site_aniso_label
_atom_site_aniso_U_11
_atom_site_aniso_U_22
_atom_site_aniso_U_33
_atom_site_aniso_U_23
_atom_site_aniso_U_13
_atom_site_aniso_U_12
Ca1 0.0269(5) 0.0272(6) 0.0273(6) -0.0018(5) 0.000 0.000
I1 0.0433(2) 0.0370(2) 0.0533(2) -0.0084(3) 0.000 0.000
N1 0.0450(17) 0.0348(16) 0.045(2) -0.004(2) -0.011(3) 0.0052(13)
N2 0.048(2) 0.067(3) 0.031(2) -0.004(2) 0.0092(17) -0.0212(19)
C1 0.021(3) 0.047(4) 0.053(5) 0.006(3) 0.000 0.000
C2 0.059(7) 0.045(6) 0.097(10) -0.021(6) 0.000 0.000
C3 0.077(6) 0.116(11) 0.111(9) -0.080(9) 0.000 0.000
C4 0.058(8) 0.086(11) 0.144(17) -0.068(10) 0.000 0.000
C5 0.029(4) 0.042(5) 0.151(11) -0.011(6) 0.000 0.000
C6 0.033(3) 0.042(4) 0.081(6) -0.008(4) 0.000 0.000
C7 0.032(3) 0.089(5) 0.152(8) 0.054(5) -0.006(3) 0.005(3)
C11 0.128(6) 0.063(4) 0.090(6) -0.041(4) -0.072(5) 0.038(4)
C12 0.058(3) 0.041(2) 0.057(4) -0.004(3) -0.009(3) 0.0132(19)

loop_
_atom_type_symbol
_atom_type_description
_atom_type_scat_dispersion_real
_atom_type_scat_dispersion_imag
_atom_type_scat_source
C C 0.0033 0.0016 'International Tables Vol C Tables 4.2.6.8 and 6.1.1.4'
H H 0.0000 0.0000 'International Tables Vol C Tables 4.2.6.8 and 6.1.1.4'
N N 0.0061 0.0033 'International Tables Vol C Tables 4.2.6.8 and 6.1.1.4'
Ca Ca 0.2262 0.3064 'International Tables Vol C Tables 4.2.6.8 and 6.1.1.4'
I I -0.4742 1.8119 'International Tables Vol C Tables 4.2.6.8 and 6.1.1.4'

loop_
_geom_angle_atom_site_label_1
_geom_angle_atom_site_label_2
_geom_angle_atom_site_label_3
_geom_angle
_geom_angle_site_symmetry_1
_geom_angle_site_symmetry_3
N2 Ca1 N2 101.0(2) . 4
N2 Ca1 N1 170.66(14) . 4
N2 Ca1 N1 73.86(15) 4 4
N2 Ca1 N1 73.86(15) . .
N2 Ca1 N1 170.67(14) 4 .
N1 Ca1 N1 110.0(2) 4 .
N2 Ca1 C1 94.27(14) . .
N2 Ca1 C1 94.27(14) 4 .
N1 Ca1 C1 93.91(12) 4 .
N1 Ca1 C1 93.91(12) . .
N2 Ca1 C8A 25.33(18) . .
N2 Ca1 C8A 122.38(19) 4 .
N1 Ca1 C8A 153.7(2) 4 .
N1 Ca1 C8A 50.84(18) . .
C1 Ca1 C8A 104.39(16) . .
N2 Ca1 C8A 122.38(19) . 4
N2 Ca1 C8A 25.33(18) 4 4
N1 Ca1 C8A 50.84(18) 4 4
N1 Ca1 C8A 153.7(2) . 4
C1 Ca1 C8A 104.39(16) . 4
C8A Ca1 C8A 137.6(3) . 4
N2 Ca1 C8 30.3(3) . .
N2 Ca1 C8 130.5(3) 4 .
N1 Ca1 C8 155.6(3) 4 .
N1 Ca1 C8 46.0(3) . .
C1 Ca1 C8 85.0(3) . .
C8A Ca1 C8 20.1(3) . .
C8A Ca1 C8 152.7(3) 4 .
N2 Ca1 C8 130.5(3) . 4
N2 Ca1 C8 30.3(3) 4 4
N1 Ca1 C8 46.0(3) 4 4
N1 Ca1 C8 155.6(3) . 4
C1 Ca1 C8 85.0(3) . 4
C8A Ca1 C8 152.7(3) . 4
C8A Ca1 C8 20.1(3) 4 4
C8 Ca1 C8 156.9(5) . 4
N2 Ca1 I1 87.24(10) . .
N2 Ca1 I1 87.24(10) 4 .
N1 Ca1 I1 84.73(9) 4 .
N1 Ca1 I1 84.73(9) . .
C1 Ca1 I1 177.62(16) . .
C8A Ca1 I1 76.27(16) . .
C8A Ca1 I1 76.27(16) 4 .
C8 Ca1 I1 95.5(3) . .
C8 Ca1 I1 95.5(3) 4 .
C11 N1 C12 107.2(5) . .
C11 N1 C7 110.5(5) . .
C12 N1 C7 107.3(4) . .
C11 N1 Ca1 119.1(3) . .
C12 N1 Ca1 110.2(3) . .
C7 N1 Ca1 102.1(4) . .
C9 N2 C8A 68.4(7) . .
C9 N2 C10 109.5(9) . .
C8A N2 C10 131.8(8) . .
C9 N2 C10A 115.9(7) . .
C8A N2 C10A 116.7(7) . .
C10 N2 C10A 17.9(7) . .
C9 N2 C9A 35.3(6) . .
C8A N2 C9A 102.8(5) . .
C10 N2 C9A 92.6(8) . .
C10A N2 C9A 107.3(6) . .
C9 N2 C8 106.3(8) . .
C8A N2 C8 42.4(6) . .
C10 N2 C8 101.5(9) . .
C10A N2 C8 83.6(7) . .
C9A N2 C8 141.4(7) . .
C9 N2 Ca1 124.4(6) . .
C8A N2 Ca1 103.1(4) . .
C10 N2 Ca1 114.2(6) . .
C10A N2 Ca1 116.3(5) . .
C9A N2 Ca1 109.7(4) . .
C8 N2 Ca1 97.0(6) . .
C2 C1 C6 115.0(9) . .
C2 C1 Ca1 122.0(7) . .
C6 C1 Ca1 123.0(5) . .
C1 C2 C3 130.0(14) . .
C1 C2 H2A 115.0 . .
C3 C2 H2A 115.0 . .
C2 C3 C4 114.9(15) . .
C2 C3 H3A 122.6 . .
C4 C3 H3A 122.6 . .
C5 C4 C3 117.3(11) . .
C5 C4 H4A 121.3 . .
C3 C4 H4A 121.3 . .
C4 C5 C6 122.3(12) . .
C4 C5 H5A 118.8 . .
C6 C5 H5A 118.8 . .
C1 C6 C5 120.5(9) . .
C1 C6 H6A 119.8 . .
C5 C6 H6A 119.8 . .
C8 C7 C8A 48.4(8) . .
C8 C7 N1 127.3(10) . .
C8A C7 N1 116.8(5) . .
C8 C7 H7A 105.5 . .
C8A C7 H7A 137.7 . .
N1 C7 H7A 105.5 . .
C8 C7 H7B 105.5 . .
C8A C7 H7B 63.2 . .
N1 C7 H7B 105.5 . .
H7A C7 H7B 106.1 . .
C8 C7 H7C 59.9 . .
C8A C7 H7C 108.1 . .
N1 C7 H7C 108.1 . .
H7A C7 H7C 55.9 . .
H7B C7 H7C 145.2 . .
C8 C7 H7D 124.6 . .
C8A C7 H7D 108.1 . .
N1 C7 H7D 108.1 . .
H7A C7 H7D 54.7 . .
H7B C7 H7D 52.3 . .
H7C C7 H7D 107.3 . .
C7 C8 N2 123.1(12) . .
C7 C8 Ca1 82.3(8) . .
N2 C8 Ca1 52.6(4) . .
C7 C8 H8A 106.6 . .
N2 C8 H8A 106.6 . .
Ca1 C8 H8A 157.0 . .
C7 C8 H8B 106.6 . .
N2 C8 H8B 106.6 . .
Ca1 C8 H8B 90.5 . .
H8A C8 H8B 106.5 . .
N2 C9 H9A 109.5 . .
N2 C9 H9B 109.5 . .
H9A C9 H9B 109.5 . .
N2 C9 H9C 109.5 . .
H9A C9 H9C 109.5 . .
H9B C9 H9C 109.5 . .
N2 C10 H10A 109.5 . .
N2 C10 H10B 109.5 . .
H10A C10 H10B 109.5 . .
N2 C10 H10C 109.5 . .
H10A C10 H10C 109.5 . .
H10B C10 H10C 109.5 . .
N2 C8A C7 113.6(7) . .
N2 C8A Ca1 51.6(3) . .
C7 C8A Ca1 78.7(4) . .
N2 C8A H8AA 108.9 . .
C7 C8A H8AA 108.9 . .
Ca1 C8A H8AA 159.6 . .
N2 C8A H8AB 108.9 . .
C7 C8A H8AB 108.9 . .
Ca1 C8A H8AB 86.7 . .
H8AA C8A H8AB 107.7 . .
N2 C9A H9AA 109.5 . .
N2 C9A H9AB 109.5 . .
H9AA C9A H9AB 109.5 . .
N2 C9A H9AC 109.5 . .
H9AA C9A H9AC 109.5 . .
H9AB C9A H9AC 109.5 . .
N2 C10A H10D 109.5 . .
N2 C10A H10E 109.5 . .
H10D C10A H10E 109.5 . .
N2 C10A H10F 109.5 . .
H10D C10A H10F 109.5 . .
H10E C10A H10F 109.5 . .
N1 C11 H11A 109.5 . .
N1 C11 H11B 109.5 . .
H11A C11 H11B 109.5 . .
N1 C11 H11C 109.5 . .
H11A C11 H11C 109.5 . .
H11B C11 H11C 109.5 . .
N1 C12 H12A 109.5 . .
N1 C12 H12B 109.5 . .
H12A C12 H12B 109.5 . .
N1 C12 H12C 109.5 . .
H12A C12 H12C 109.5 . .
H12B C12 H12C 109.5 . .

loop_
_geom_bond_atom_site_label_1
_geom_bond_atom_site_label_2
_geom_bond_distance
_geom_bond_site_symmetry_2
Ca1 N2 2.570(4) .
Ca1 N2 2.570(4) 4
Ca1 N1 2.590(4) 4
Ca1 N1 2.590(4) .
Ca1 C1 2.659(8) .
Ca1 C8A 3.195(8) .
Ca1 C8A 3.195(8) 4
Ca1 C8 3.208(14) .
Ca1 C8 3.208(14) 4
Ca1 I1 3.3017(12) .
N1 C11 1.457(8) .
N1 C12 1.469(5) .
N1 C7 1.496(9) .
N2 C9 1.297(13) .
N2 C8A 1.403(9) .
N2 C10 1.483(15) .
N2 C10A 1.443(11) .
N2 C9A 1.617(10) .
N2 C8 1.632(15) .
C1 C2 1.287(16) .
C1 C6 1.393(10) .
C2 C3 1.376(16) .
C2 H2A 0.9500 .
C3 C4 1.46(2) .
C3 H3A 0.9500 .
C4 C5 1.34(2) .
C4 H4A 0.9500 .
C5 C6 1.412(12) .
C5 H5A 0.9500 .
C6 H6A 0.9500 .
C7 C8 1.105(15) .
C7 C8A 1.489(10) .
C7 H7A 0.9900 .
C7 H7B 0.9900 .
C7 H7C 0.9900 .
C7 H7D 0.9900 .
C8 H8A 0.9900 .
C8 H8B 0.9900 .
C9 H9A 0.9800 .
C9 H9B 0.9800 .
C9 H9C 0.9800 .
C10 H10A 0.9800 .
C10 H10B 0.9800 .
C10 H10C 0.9800 .
C8A H8AA 0.9900 .
C8A H8AB 0.9900 .
C9A H9AA 0.9800 .
C9A H9AB 0.9800 .
C9A H9AC 0.9800 .
C10A H10D 0.9800 .
C10A H10E 0.9800 .
C10A H10F 0.9800 .
C11 H11A 0.9800 .
C11 H11B 0.9800 .
C11 H11C 0.9800 .
C12 H12A 0.9800 .
C12 H12B 0.9800 .
C12 H12C 0.9800 .
